data_8000409
loop_
_publ_author_name
'Takahashi, Yukihiro'
'Takehisa, Mika'
'Tanaka, Eri'
'Harada, Jun'
'Kumai, Reiji'
'Inabe, Tamotsu'

_publ_section_title
;
 Incorporating Spacer Molecules into the Tetrathiafulvalene-p-Chloranil
 Charge-Transfer Framework: Modulating the Neutral-Ionic Phase Transition.
;
_journal_name_full 'The journal of physical chemistry letters'
_journal_page_first 1336
_journal_paper_doi 10.1021/acs.jpclett.9b03847
_journal_year 2020
_chemical_formula_moiety '2(C3 H2 S2), 2(C3 Cl2 O), 2(C14 H8 N2)'
_chemical_formula_sum 'C40 H20 Cl4 N4 O2 S4'
_chemical_formula_weight 858.64
_space_group_crystal_system triclinic
_space_group_IT_number 2
_space_group_name_Hall '-P 1'
_space_group_name_H-M_alt 'P -1'
_atom_sites_solution_hydrogens geom
_atom_sites_solution_primary dual
_audit_creation_date 2017-03-02
_audit_creation_method
;
Olex2 1.2
(compiled 2017.02.23 svn.r3390 for OlexSys, GUI svn.r5320)
;
_cell_angle_alpha 85.7256(8)
_cell_angle_beta 89.8676(9)
_cell_angle_gamma 88.1423(8)
_cell_formula_units_Z 2
_cell_length_a 7.5681(4)
_cell_length_b 7.6518(4)
_cell_length_c 30.5589(16)
_cell_measurement_reflns_used 9850
_cell_measurement_temperature 200
_cell_measurement_theta_max 30.030
_cell_measurement_theta_min 2.674
_cell_volume 1763.80(16)
_computing_cell_refinement 'SAINT v8.34A (Bruker, 2013)'
_computing_data_collection 'Bruker APEX2 2014.1-1 (Bruker, 2014)'
_computing_data_reduction 'SAINT v8.34A (Bruker, 2013)'
_computing_molecular_graphics 'Olex2 (Dolomanov et al., 2009)'
_computing_publication_material 'Olex2 (Dolomanov et al., 2009)'
_computing_structure_refinement 'ShelXL (Sheldrick, 2015)'
_computing_structure_solution 'ShelXT (Sheldrick, 2015)'
_diffrn_ambient_temperature 200
_diffrn_detector_area_resol_mean 8.3333
_diffrn_measured_fraction_theta_full 0.998
_diffrn_measured_fraction_theta_max 0.994
_diffrn_measurement_device_type 'Bruker APEX-II CCD'
_diffrn_measurement_method '\f and \w scans'
_diffrn_radiation_type MoK\a
_diffrn_radiation_wavelength 0.71073
_diffrn_reflns_av_R_equivalents 0.0187
_diffrn_reflns_av_unetI/netI 0.0159
_diffrn_reflns_Laue_measured_fraction_full 0.998
_diffrn_reflns_Laue_measured_fraction_max 0.994
_diffrn_reflns_limit_h_max 10
_diffrn_reflns_limit_h_min -10
_diffrn_reflns_limit_k_max 10
_diffrn_reflns_limit_k_min -10
_diffrn_reflns_limit_l_max 42
_diffrn_reflns_limit_l_min -42
_diffrn_reflns_number 39916
_diffrn_reflns_point_group_measured_fraction_full 0.998
_diffrn_reflns_point_group_measured_fraction_max 0.994
_diffrn_reflns_theta_full 25.242
_diffrn_reflns_theta_max 30.045
_diffrn_reflns_theta_min 2.005
_diffrn_source 'rotating-anode X-ray tube'
_diffrn_standards_number 0
_exptl_absorpt_coefficient_mu 0.619
_exptl_absorpt_correction_T_max 0.9281
_exptl_absorpt_correction_T_min 0.8828
_exptl_absorpt_correction_type multi-scan
_exptl_absorpt_process_details
'SADABS-2014/4 (Bruker,2014/4) was used for absorption correction. wR2(int) was 0.0839 before and 0.0326 after correction. The Ratio of minimum to maximum transmission is 0.9512. The \l/2 correction factor is Not present.'
_exptl_crystal_colour red
_exptl_crystal_colour_primary red
_exptl_crystal_density_diffrn 1.617
_exptl_crystal_description plate
_exptl_crystal_F_000 872
_exptl_crystal_size_max 0.21
_exptl_crystal_size_mid 0.14
_exptl_crystal_size_min 0.08
_refine_diff_density_max 0.378
_refine_diff_density_min -0.714
_refine_diff_density_rms 0.052
_refine_ls_extinction_method none
_refine_ls_goodness_of_fit_ref 1.070
_refine_ls_hydrogen_treatment constr
_refine_ls_matrix_type full
_refine_ls_number_parameters 487
_refine_ls_number_reflns 10280
_refine_ls_number_restraints 0
_refine_ls_restrained_S_all 1.070
_refine_ls_R_factor_all 0.0391
_refine_ls_R_factor_gt 0.0347
_refine_ls_shift/su_max 0.002
_refine_ls_shift/su_mean 0.000
_refine_ls_structure_factor_coef Fsqd
_refine_ls_weighting_details 'w=1/[\s^2^(Fo^2^)+(0.0333P)^2^+0.9780P] where P=(Fo^2^+2Fc^2^)/3'
_refine_ls_weighting_scheme calc
_refine_ls_wR_factor_gt 0.0832
_refine_ls_wR_factor_ref 0.0859
_reflns_Friedel_coverage 0.000
_reflns_number_gt 9284
_reflns_number_total 10280
_reflns_threshold_expression 'I > 2\s(I)'
_cod_data_source_file jz9b03847_si_003.cif
_cod_data_source_block (TTF)(DAzP)2(CA)_200K
_cod_database_code 8000409
_shelxl_version_number 2014/6
_shelx_space_group_comment
;
The symmetry employed for this shelxl refinement is uniquely defined
by the following loop, which should always be used as a source of
symmetry information in preference to the above space-group names.
They are only intended as comments.
;
_shelx_estimated_absorpt_t_max 0.952
_shelx_estimated_absorpt_t_min 0.881
_olex2_refinement_description
;
1. Fixed Uiso
 At 1.2 times of:
  All C(H) groups
2.a Aromatic/amide H refined with riding coordinates:
 C2(H2), C3(H3), C8(H8), C9(H9), C13(H13), C14(H14), C15(H15), C16(H16),
 C17(H17), C18(H18), C19(H19), C20(H20), C27(H27), C28(H28), C29(H29), C30(H30),
  C31(H31), C32(H32), C33(H33), C34(H34)
;
_olex2_submission_special_instructions 'No special instructions were received'

loop_
_space_group_symop_operation_xyz
'x, y, z'
'-x, -y, -z'

loop_
_atom_site_label
_atom_site_type_symbol
_atom_site_fract_x
_atom_site_fract_y
_atom_site_fract_z
_atom_site_U_iso_or_equiv
_atom_site_adp_type
_atom_site_occupancy
_atom_site_site_symmetry_order
_atom_site_calc_flag
_atom_site_refinement_flags_posn
S1 S 0.53269(5) 0.54780(5) 0.06934(2) 0.03030(8) Uani 1 1 d .
S2 S 0.61624(5) 0.75749(5) -0.01236(2) 0.02982(8) Uani 1 1 d .
C1 C 0.53135(19) 0.56346(18) 0.01194(4) 0.0265(3) Uani 1 1 d .
C2 C 0.6595(2) 0.84728(19) 0.03705(5) 0.0310(3) Uani 1 1 d .
H2 H 0.7082 0.9599 0.0377 0.037 Uiso 1 1 calc R
C3 C 0.6216(2) 0.7521(2) 0.07366(5) 0.0318(3) Uani 1 1 d .
H3 H 0.6426 0.7946 0.1015 0.038 Uiso 1 1 calc R
Cl1 Cl 0.13989(6) 0.83113(5) 0.04096(2) 0.03763(9) Uani 1 1 d .
Cl2 Cl 0.02807(6) 0.50031(6) 0.10212(2) 0.03954(9) Uani 1 1 d .
O1 O 0.10922(16) 0.77263(15) -0.05155(4) 0.0381(3) Uani 1 1 d .
C4 C 0.05642(19) 0.65032(18) -0.02808(5) 0.0273(3) Uani 1 1 d .
C5 C 0.06515(18) 0.64644(17) 0.02038(5) 0.0266(3) Uani 1 1 d .
C6 C 0.01664(19) 0.50688(18) 0.04640(5) 0.0269(3) Uani 1 1 d .
S3 S 0.37459(7) 0.25350(5) 0.51030(2) 0.04345(11) Uani 1 1 d .
S4 S 0.48119(5) 0.08875(5) 0.43069(2) 0.03029(8) Uani 1 1 d .
C7 C 0.4688(3) 0.07226(19) 0.48738(5) 0.0396(4) Uani 1 1 d .
C8 C 0.3335(2) 0.37118(19) 0.46090(5) 0.0323(3) Uani 1 1 d .
H8 H 0.2790 0.4851 0.4595 0.039 Uiso 1 1 calc R
C9 C 0.3815(2) 0.29514(19) 0.42473(5) 0.0319(3) Uani 1 1 d .
H9 H 0.3614 0.3528 0.3965 0.038 Uiso 1 1 calc R
Cl3 Cl 0.85646(5) 0.35286(5) 0.45314(2) 0.03550(8) Uani 1 1 d .
Cl4 Cl 0.99768(5) 0.04281(5) 0.39768(2) 0.03635(9) Uani 1 1 d .
O2 O 0.86707(17) 0.25588(15) 0.54713(4) 0.0383(3) Uani 1 1 d .
C10 C 0.9303(2) 0.14054(18) 0.52542(5) 0.0284(3) Uani 1 1 d .
C11 C 0.93444(19) 0.15681(17) 0.47737(5) 0.0268(3) Uani 1 1 d .
C12 C 0.9955(2) 0.02500(18) 0.45370(4) 0.0274(3) Uani 1 1 d .
N1 N 0.65337(19) 0.69776(18) 0.17779(4) 0.0356(3) Uani 1 1 d .
N2 N 0.85086(18) 0.80580(18) 0.23008(5) 0.0351(3) Uani 1 1 d .
C13 C 0.8034(2) 0.7633(2) 0.19039(6) 0.0385(3) Uani 1 1 d .
H13 H 0.8892 0.7828 0.1679 0.046 Uiso 1 1 calc R
C14 C 0.76655(19) 0.81874(19) 0.30596(5) 0.0306(3) Uani 1 1 d .
H14 H 0.8770 0.8660 0.3127 0.037 Uiso 1 1 calc R
C15 C 0.6451(2) 0.79136(19) 0.33793(5) 0.0305(3) Uani 1 1 d .
H15 H 0.6720 0.8200 0.3668 0.037 Uiso 1 1 calc R
C16 C 0.3470(2) 0.6953(2) 0.36157(5) 0.0339(3) Uani 1 1 d .
H16 H 0.3685 0.7269 0.3905 0.041 Uiso 1 1 calc R
C17 C 0.1867(2) 0.6246(2) 0.35144(6) 0.0380(3) Uani 1 1 d .
H17 H 0.0997 0.6076 0.3737 0.046 Uiso 1 1 calc R
C18 C 0.1518(2) 0.5785(2) 0.30943(6) 0.0362(3) Uani 1 1 d .
H18 H 0.0425 0.5277 0.3033 0.043 Uiso 1 1 calc R
C19 C 0.2444(2) 0.5678(2) 0.23162(6) 0.0339(3) Uani 1 1 d .
H19 H 0.1348 0.5201 0.2245 0.041 Uiso 1 1 calc R
C20 C 0.3653(2) 0.5971(2) 0.19947(5) 0.0339(3) Uani 1 1 d .
H20 H 0.3396 0.5706 0.1703 0.041 Uiso 1 1 calc R
C21 C 0.73061(18) 0.77730(18) 0.26198(5) 0.0267(3) Uani 1 1 d .
C22 C 0.47609(19) 0.72008(18) 0.32948(5) 0.0265(3) Uani 1 1 d .
C23 C 0.27557(19) 0.60601(18) 0.27605(5) 0.0287(3) Uani 1 1 d .
C24 C 0.53174(19) 0.66809(18) 0.20943(5) 0.0271(3) Uani 1 1 d .
C25 C 0.56589(18) 0.70656(16) 0.25294(4) 0.0236(2) Uani 1 1 d .
C26 C 0.43935(18) 0.67667(17) 0.28634(5) 0.0242(2) Uani 1 1 d .
N3 N 0.5325(2) 0.23418(19) 0.32909(5) 0.0422(3) Uani 1 1 d .
N4 N 0.7937(2) 0.3116(2) 0.28842(6) 0.0456(4) Uani 1 1 d .
C27 C 0.6949(3) 0.2941(2) 0.32427(7) 0.0487(5) Uani 1 1 d .
H27 H 0.7478 0.3294 0.3502 0.058 Uiso 1 1 calc R
C28 C 0.8110(2) 0.2776(2) 0.21056(7) 0.0419(4) Uani 1 1 d .
H28 H 0.9281 0.3190 0.2096 0.050 Uiso 1 1 calc R
C29 C 0.7349(2) 0.2329(2) 0.17348(6) 0.0407(4) Uani 1 1 d .
H29 H 0.7995 0.2440 0.1468 0.049 Uiso 1 1 calc R
C30 C 0.4751(3) 0.1251(2) 0.13505(6) 0.0443(4) Uani 1 1 d .
H30 H 0.5355 0.1360 0.1077 0.053 Uiso 1 1 calc R
C31 C 0.3059(3) 0.0660(3) 0.13675(6) 0.0518(5) Uani 1 1 d .
H31 H 0.2501 0.0379 0.1105 0.062 Uiso 1 1 calc R
C32 C 0.2156(2) 0.0467(2) 0.17582(7) 0.0442(4) Uani 1 1 d .
H32 H 0.0989 0.0045 0.1762 0.053 Uiso 1 1 calc R
C33 C 0.2044(2) 0.0734(2) 0.25638(6) 0.0366(3) Uani 1 1 d .
H33 H 0.0886 0.0289 0.2579 0.044 Uiso 1 1 calc R
C34 C 0.2810(2) 0.1208(2) 0.29332(6) 0.0377(3) Uani 1 1 d .
H34 H 0.2181 0.1108 0.3203 0.045 Uiso 1 1 calc R
C35 C 0.7184(2) 0.26367(19) 0.25144(6) 0.0324(3) Uani 1 1 d .
C36 C 0.5596(2) 0.16929(18) 0.17311(5) 0.0304(3) Uani 1 1 d .
C37 C 0.29338(19) 0.08852(18) 0.21493(5) 0.0296(3) Uani 1 1 d .
C38 C 0.4556(2) 0.18572(18) 0.29230(5) 0.0296(3) Uani 1 1 d .
C39 C 0.54643(18) 0.19931(16) 0.25208(5) 0.0239(2) Uani 1 1 d .
C40 C 0.46665(18) 0.15130(16) 0.21322(4) 0.0233(2) Uani 1 1 d .

loop_
_atom_site_aniso_label
_atom_site_aniso_U_11
_atom_site_aniso_U_22
_atom_site_aniso_U_33
_atom_site_aniso_U_23
_atom_site_aniso_U_13
_atom_site_aniso_U_12
S1 0.03774(19) 0.03130(17) 0.02117(16) 0.00261(12) 0.00416(13) -0.00141(14)
S2 0.0409(2) 0.02422(15) 0.02387(16) 0.00250(12) 0.00364(14) -0.00356(13)
C1 0.0337(7) 0.0241(6) 0.0212(6) 0.0018(5) 0.0046(5) -0.0001(5)
C2 0.0334(7) 0.0273(7) 0.0329(7) -0.0054(5) 0.0000(6) -0.0020(5)
C3 0.0351(8) 0.0334(7) 0.0274(7) -0.0069(5) -0.0015(6) 0.0014(6)
Cl1 0.0447(2) 0.02780(17) 0.0420(2) -0.00938(14) 0.00190(16) -0.01049(14)
Cl2 0.0462(2) 0.0468(2) 0.02597(17) -0.00163(15) 0.00321(15) -0.01050(17)
O1 0.0481(7) 0.0289(5) 0.0369(6) 0.0037(4) 0.0088(5) -0.0104(5)
C4 0.0282(7) 0.0225(6) 0.0313(7) -0.0015(5) 0.0070(5) -0.0018(5)
C5 0.0267(6) 0.0217(6) 0.0320(7) -0.0053(5) 0.0052(5) -0.0023(5)
C6 0.0272(6) 0.0272(6) 0.0265(7) -0.0038(5) 0.0060(5) -0.0023(5)
S3 0.0818(3) 0.02124(16) 0.02722(19) -0.00618(13) 0.00664(19) 0.00905(18)
S4 0.0413(2) 0.02569(16) 0.02412(16) -0.00557(12) 0.00120(14) 0.00349(14)
C7 0.0744(12) 0.0201(6) 0.0243(7) -0.0045(5) 0.0047(7) 0.0075(7)
C8 0.0361(8) 0.0235(6) 0.0368(8) -0.0016(5) -0.0007(6) 0.0041(5)
C9 0.0358(8) 0.0281(7) 0.0312(7) 0.0007(5) -0.0019(6) 0.0043(6)
Cl3 0.0440(2) 0.02660(16) 0.03507(19) -0.00002(13) 0.00092(15) 0.00585(14)
Cl4 0.0445(2) 0.0434(2) 0.02137(16) -0.00579(13) 0.00306(14) 0.00246(16)
O2 0.0543(7) 0.0301(5) 0.0313(6) -0.0110(4) 0.0095(5) 0.0070(5)
C10 0.0367(7) 0.0237(6) 0.0251(7) -0.0055(5) 0.0070(6) 0.0000(5)
C11 0.0330(7) 0.0216(6) 0.0260(6) -0.0025(5) 0.0044(5) -0.0006(5)
C12 0.0352(7) 0.0269(6) 0.0205(6) -0.0044(5) 0.0059(5) -0.0016(5)
N1 0.0444(8) 0.0350(7) 0.0272(6) -0.0019(5) 0.0006(5) 0.0011(6)
N2 0.0320(7) 0.0368(7) 0.0365(7) -0.0022(5) 0.0027(5) -0.0035(5)
C13 0.0411(9) 0.0409(9) 0.0334(8) -0.0012(6) 0.0079(7) -0.0020(7)
C14 0.0269(7) 0.0303(7) 0.0352(8) -0.0063(6) -0.0078(6) -0.0012(5)
C15 0.0338(7) 0.0297(7) 0.0284(7) -0.0070(5) -0.0066(6) 0.0018(5)
C16 0.0375(8) 0.0335(7) 0.0303(7) -0.0029(6) 0.0026(6) 0.0034(6)
C17 0.0332(8) 0.0376(8) 0.0423(9) 0.0018(7) 0.0097(7) 0.0019(6)
C18 0.0256(7) 0.0315(7) 0.0511(10) -0.0011(6) 0.0012(6) -0.0014(5)
C19 0.0293(7) 0.0281(7) 0.0450(9) -0.0065(6) -0.0101(6) -0.0007(5)
C20 0.0388(8) 0.0313(7) 0.0323(8) -0.0080(6) -0.0121(6) 0.0007(6)
C21 0.0265(6) 0.0230(6) 0.0304(7) -0.0018(5) -0.0036(5) 0.0006(5)
C22 0.0295(7) 0.0238(6) 0.0261(6) -0.0027(5) -0.0019(5) 0.0035(5)
C23 0.0260(6) 0.0231(6) 0.0371(8) -0.0028(5) -0.0046(6) 0.0009(5)
C24 0.0328(7) 0.0228(6) 0.0256(6) -0.0018(5) -0.0046(5) 0.0031(5)
C25 0.0261(6) 0.0195(5) 0.0252(6) -0.0022(4) -0.0035(5) 0.0021(4)
C26 0.0254(6) 0.0197(5) 0.0276(6) -0.0029(5) -0.0027(5) 0.0029(4)
N3 0.0607(10) 0.0371(7) 0.0284(7) -0.0061(5) -0.0102(6) 0.0138(7)
N4 0.0397(8) 0.0354(7) 0.0629(10) -0.0107(7) -0.0224(7) 0.0003(6)
C27 0.0620(12) 0.0372(9) 0.0477(10) -0.0133(7) -0.0305(9) 0.0118(8)
C28 0.0271(7) 0.0312(8) 0.0667(12) 0.0021(7) 0.0086(7) -0.0063(6)
C29 0.0427(9) 0.0306(7) 0.0477(10) 0.0048(7) 0.0197(8) -0.0017(6)
C30 0.0728(13) 0.0339(8) 0.0256(7) -0.0032(6) 0.0010(8) 0.0068(8)
C31 0.0737(14) 0.0448(10) 0.0385(10) -0.0137(8) -0.0207(9) 0.0012(9)
C32 0.0418(9) 0.0371(8) 0.0549(11) -0.0095(7) -0.0190(8) -0.0043(7)
C33 0.0255(7) 0.0340(8) 0.0494(10) 0.0039(7) 0.0060(6) -0.0030(6)
C34 0.0375(8) 0.0379(8) 0.0362(8) 0.0045(6) 0.0133(7) 0.0039(6)
C35 0.0267(7) 0.0229(6) 0.0475(9) -0.0028(6) -0.0068(6) -0.0003(5)
C36 0.0402(8) 0.0219(6) 0.0284(7) 0.0012(5) 0.0050(6) 0.0029(5)
C37 0.0276(7) 0.0227(6) 0.0385(8) -0.0017(5) -0.0045(6) -0.0010(5)
C38 0.0370(8) 0.0250(6) 0.0261(7) -0.0006(5) -0.0011(6) 0.0074(5)
C39 0.0247(6) 0.0191(5) 0.0276(6) -0.0004(5) -0.0019(5) 0.0019(4)
C40 0.0254(6) 0.0180(5) 0.0263(6) -0.0001(4) -0.0004(5) 0.0008(4)

loop_
_atom_type_symbol
_atom_type_description
_atom_type_scat_dispersion_real
_atom_type_scat_dispersion_imag
_atom_type_scat_source
C C 0.0033 0.0016 'International Tables Vol C Tables 4.2.6.8 and 6.1.1.4'
H H 0.0000 0.0000 'International Tables Vol C Tables 4.2.6.8 and 6.1.1.4'
N N 0.0061 0.0033 'International Tables Vol C Tables 4.2.6.8 and 6.1.1.4'
O O 0.0106 0.0060 'International Tables Vol C Tables 4.2.6.8 and 6.1.1.4'
S S 0.1246 0.1234 'International Tables Vol C Tables 4.2.6.8 and 6.1.1.4'
Cl Cl 0.1484 0.1585 'International Tables Vol C Tables 4.2.6.8 and 6.1.1.4'

loop_
_geom_angle_atom_site_label_1
_geom_angle_atom_site_label_2
_geom_angle_atom_site_label_3
_geom_angle
_geom_angle_site_symmetry_1
_geom_angle_site_symmetry_3
C3 S1 C1 94.81(7) . .
C2 S2 C1 95.08(7) . .
S1 C1 S2 114.56(8) . .
C1 C1 S1 122.93(14) 2_665 .
C1 C1 S2 122.51(14) 2_665 .
S2 C2 H2 121.4 . .
C3 C2 S2 117.26(12) . .
C3 C2 H2 121.4 . .
S1 C3 H3 120.9 . .
C2 C3 S1 118.28(12) . .
C2 C3 H3 120.9 . .
O1 C4 C5 122.13(13) . .
O1 C4 C6 121.84(14) . 2_565
C5 C4 C6 116.01(11) . 2_565
C4 C5 Cl1 115.52(10) . .
C6 C5 Cl1 122.19(12) . .
C6 C5 C4 122.29(12) . .
C4 C6 Cl2 115.67(10) 2_565 .
C5 C6 Cl2 122.66(11) . .
C5 C6 C4 121.64(13) . 2_565
C8 S3 C7 95.22(7) . .
C9 S4 C7 94.67(7) . .
S4 C7 S3 115.15(9) . .
C7 C7 S3 122.08(16) 2_656 .
C7 C7 S4 122.76(16) 2_656 .
S3 C8 H8 121.5 . .
C9 C8 S3 116.93(12) . .
C9 C8 H8 121.5 . .
S4 C9 H9 121.0 . .
C8 C9 S4 118.03(12) . .
C8 C9 H9 121.0 . .
O2 C10 C11 122.62(13) . .
O2 C10 C12 121.69(13) . 2_756
C11 C10 C12 115.68(11) . 2_756
C10 C11 Cl3 115.67(10) . .
C12 C11 Cl3 122.21(11) . .
C12 C11 C10 122.13(13) . .
C10 C12 Cl4 115.69(10) 2_756 .
C11 C12 Cl4 122.16(11) . .
C11 C12 C10 122.12(13) . 2_756
C13 N1 C24 115.90(14) . .
C13 N2 C21 115.66(14) . .
N1 C13 N2 129.11(15) . .
N1 C13 H13 115.4 . .
N2 C13 H13 115.4 . .
C15 C14 H14 119.7 . .
C15 C14 C21 120.64(13) . .
C21 C14 H14 119.7 . .
C14 C15 H15 119.1 . .
C14 C15 C22 121.87(13) . .
C22 C15 H15 119.1 . .
C17 C16 H16 119.9 . .
C22 C16 H16 119.9 . .
C22 C16 C17 120.20(15) . .
C16 C17 H17 119.5 . .
C18 C17 C16 120.99(15) . .
C18 C17 H17 119.5 . .
C17 C18 H18 119.7 . .
C17 C18 C23 120.58(15) . .
C23 C18 H18 119.7 . .
C20 C19 H19 118.8 . .
C20 C19 C23 122.47(14) . .
C23 C19 H19 118.8 . .
C19 C20 H20 120.1 . .
C19 C20 C24 119.86(14) . .
C24 C20 H20 120.1 . .
N2 C21 C14 120.67(13) . .
N2 C21 C25 120.83(13) . .
C25 C21 C14 118.50(13) . .
C16 C22 C15 122.91(14) . .
C16 C22 C26 118.91(13) . .
C26 C22 C15 118.17(13) . .
C18 C23 C19 123.19(14) . .
C18 C23 C26 118.54(14) . .
C26 C23 C19 118.26(14) . .
N1 C24 C20 120.54(14) . .
N1 C24 C25 120.64(13) . .
C25 C24 C20 118.82(14) . .
C24 C25 C21 117.85(13) . .
C24 C25 C26 121.19(12) . .
C26 C25 C21 120.96(12) . .
C23 C26 C22 120.74(13) . .
C25 C26 C22 119.85(12) . .
C25 C26 C23 119.40(13) . .
C27 N3 C38 115.80(16) . .
C27 N4 C35 115.52(15) . .
N3 C27 H27 115.4 . .
N4 C27 N3 129.26(16) . .
N4 C27 H27 115.4 . .
C29 C28 H28 119.5 . .
C29 C28 C35 120.93(15) . .
C35 C28 H28 119.5 . .
C28 C29 H29 119.1 . .
C28 C29 C36 121.83(15) . .
C36 C29 H29 119.1 . .
C31 C30 H30 119.7 . .
C31 C30 C36 120.63(17) . .
C36 C30 H30 119.7 . .
C30 C31 H31 119.4 . .
C30 C31 C32 121.16(16) . .
C32 C31 H31 119.4 . .
C31 C32 H32 119.6 . .
C31 C32 C37 120.76(17) . .
C37 C32 H32 119.6 . .
C34 C33 H33 119.2 . .
C34 C33 C37 121.58(14) . .
C37 C33 H33 119.2 . .
C33 C34 H34 119.7 . .
C33 C34 C38 120.64(14) . .
C38 C34 H34 119.7 . .
N4 C35 C28 120.83(15) . .
N4 C35 C39 120.78(16) . .
C39 C35 C28 118.39(15) . .
C30 C36 C29 123.35(16) . .
C30 C36 C40 118.38(15) . .
C40 C36 C29 118.27(14) . .
C32 C37 C33 123.05(15) . .
C32 C37 C40 118.22(15) . .
C40 C37 C33 118.72(14) . .
N3 C38 C34 120.89(15) . .
N3 C38 C39 120.35(15) . .
C39 C38 C34 118.76(14) . .
C35 C39 C38 118.29(14) . .
C35 C39 C40 120.76(13) . .
C38 C39 C40 120.94(13) . .
C37 C40 C36 120.85(13) . .
C37 C40 C39 119.35(13) . .
C39 C40 C36 119.80(13) . .

loop_
_geom_bond_atom_site_label_1
_geom_bond_atom_site_label_2
_geom_bond_distance
_geom_bond_site_symmetry_2
S1 C1 1.7495(14) .
S1 C3 1.7361(16) .
S2 C1 1.7503(14) .
S2 C2 1.7408(15) .
C1 C1 1.356(3) 2_665
C2 H2 0.9500 .
C2 C3 1.324(2) .
C3 H3 0.9500 .
Cl1 C5 1.7026(14) .
Cl2 C6 1.7018(15) .
O1 C4 1.2135(17) .
C4 C5 1.480(2) .
C4 C6 1.4870(19) 2_565
C5 C6 1.3436(19) .
C6 C4 1.4871(19) 2_565
S3 C7 1.7321(15) .
S3 C8 1.7227(16) .
S4 C7 1.7301(16) .
S4 C9 1.7254(15) .
C7 C7 1.372(3) 2_656
C8 H8 0.9500 .
C8 C9 1.331(2) .
C9 H9 0.9500 .
Cl3 C11 1.7105(14) .
Cl4 C12 1.7071(14) .
O2 C10 1.2273(16) .
C10 C11 1.4648(19) .
C10 C12 1.471(2) 2_756
C11 C12 1.3531(18) .
C12 C10 1.471(2) 2_756
N1 C13 1.325(2) .
N1 C24 1.346(2) .
N2 C13 1.332(2) .
N2 C21 1.3427(19) .
C13 H13 0.9500 .
C14 H14 0.9500 .
C14 C15 1.349(2) .
C14 C21 1.432(2) .
C15 H15 0.9500 .
C15 C22 1.438(2) .
C16 H16 0.9500 .
C16 C17 1.390(2) .
C16 C22 1.390(2) .
C17 H17 0.9500 .
C17 C18 1.384(3) .
C18 H18 0.9500 .
C18 C23 1.392(2) .
C19 H19 0.9500 .
C19 C20 1.352(2) .
C19 C23 1.432(2) .
C20 H20 0.9500 .
C20 C24 1.430(2) .
C21 C25 1.4110(19) .
C22 C26 1.4138(19) .
C23 C26 1.4135(19) .
C24 C25 1.4091(19) .
C25 C26 1.4093(19) .
N3 C27 1.330(3) .
N3 C38 1.349(2) .
N4 C27 1.326(3) .
N4 C35 1.347(2) .
C27 H27 0.9500 .
C28 H28 0.9500 .
C28 C29 1.344(3) .
C28 C35 1.430(3) .
C29 H29 0.9500 .
C29 C36 1.429(2) .
C30 H30 0.9500 .
C30 C31 1.371(3) .
C30 C36 1.397(2) .
C31 H31 0.9500 .
C31 C32 1.375(3) .
C32 H32 0.9500 .
C32 C37 1.396(2) .
C33 H33 0.9500 .
C33 C34 1.349(3) .
C33 C37 1.432(2) .
C34 H34 0.9500 .
C34 C38 1.426(2) .
C35 C39 1.4056(19) .
C36 C40 1.4119(19) .
C37 C40 1.4106(19) .
C38 C39 1.406(2) .
C39 C40 1.4115(19) .

loop_
_geom_torsion_atom_site_label_1
_geom_torsion_atom_site_label_2
_geom_torsion_atom_site_label_3
_geom_torsion_atom_site_label_4
_geom_torsion
_geom_torsion_site_symmetry_1
_geom_torsion_site_symmetry_4
S2 C2 C3 S1 -0.07(18) . .
C1 S1 C3 C2 -0.63(14) . .
C1 S2 C2 C3 0.73(14) . .
C2 S2 C1 S1 -1.13(10) . .
C2 S2 C1 C1 178.43(18) . 2_665
C3 S1 C1 S2 1.10(10) . .
C3 S1 C1 C1 -178.46(18) . 2_665
Cl1 C5 C6 Cl2 -0.92(19) . .
Cl1 C5 C6 C4 177.06(11) . 2_565
O1 C4 C5 Cl1 4.34(19) . .
O1 C4 C5 C6 -175.94(15) . .
C4 C5 C6 Cl2 179.38(11) . .
C4 C5 C6 C4 -2.6(2) . 2_565
C6 C4 C5 Cl1 -177.21(10) 2_565 .
C6 C4 C5 C6 2.5(2) 2_565 .
S3 C8 C9 S4 -0.57(19) . .
C7 S3 C8 C9 -0.07(15) . .
C7 S4 C9 C8 0.89(15) . .
C8 S3 C7 S4 0.68(13) . .
C8 S3 C7 C7 179.7(2) . 2_656
C9 S4 C7 S3 -0.91(13) . .
C9 S4 C7 C7 -179.9(2) . 2_656
Cl3 C11 C12 Cl4 -0.66(19) . .
Cl3 C11 C12 C10 177.25(11) . 2_756
O2 C10 C11 Cl3 3.5(2) . .
O2 C10 C11 C12 -176.26(15) . .
C10 C11 C12 Cl4 179.12(11) . .
C10 C11 C12 C10 -3.0(2) . 2_756
C12 C10 C11 Cl3 -177.41(11) 2_756 .
C12 C10 C11 C12 2.8(2) 2_756 .
N1 C24 C25 C21 0.2(2) . .
N1 C24 C25 C26 179.77(13) . .
N2 C21 C25 C24 -0.4(2) . .
N2 C21 C25 C26 -179.94(13) . .
C13 N1 C24 C20 -179.85(14) . .
C13 N1 C24 C25 0.2(2) . .
C13 N2 C21 C14 -179.69(14) . .
C13 N2 C21 C25 0.1(2) . .
C14 C15 C22 C16 -178.13(15) . .
C14 C15 C22 C26 0.6(2) . .
C14 C21 C25 C24 179.38(12) . .
C14 C21 C25 C26 -0.17(19) . .
C15 C14 C21 N2 179.48(14) . .
C15 C14 C21 C25 -0.3(2) . .
C15 C22 C26 C23 179.94(13) . .
C15 C22 C26 C25 -1.08(19) . .
C16 C17 C18 C23 -1.5(2) . .
C16 C22 C26 C23 -1.2(2) . .
C16 C22 C26 C25 177.74(13) . .
C17 C16 C22 C15 -179.51(14) . .
C17 C16 C22 C26 1.7(2) . .
C17 C18 C23 C19 -177.37(15) . .
C17 C18 C23 C26 2.0(2) . .
C18 C23 C26 C22 -0.6(2) . .
C18 C23 C26 C25 -179.58(13) . .
C19 C20 C24 N1 179.93(14) . .
C19 C20 C24 C25 -0.2(2) . .
C19 C23 C26 C22 178.78(13) . .
C19 C23 C26 C25 -0.20(19) . .
C20 C19 C23 C18 179.24(15) . .
C20 C19 C23 C26 -0.1(2) . .
C20 C24 C25 C21 -179.69(13) . .
C20 C24 C25 C26 -0.1(2) . .
C21 N2 C13 N1 0.5(3) . .
C21 C14 C15 C22 0.0(2) . .
C21 C25 C26 C22 0.86(19) . .
C21 C25 C26 C23 179.85(12) . .
C22 C16 C17 C18 -0.4(2) . .
C23 C19 C20 C24 0.3(2) . .
C24 N1 C13 N2 -0.7(3) . .
C24 C25 C26 C22 -178.67(12) . .
C24 C25 C26 C23 0.32(19) . .
N3 C38 C39 C35 0.2(2) . .
N3 C38 C39 C40 -179.14(13) . .
N4 C35 C39 C38 -0.2(2) . .
N4 C35 C39 C40 179.15(13) . .
C27 N3 C38 C34 -179.49(15) . .
C27 N3 C38 C39 0.2(2) . .
C27 N4 C35 C28 179.55(15) . .
C27 N4 C35 C39 -0.2(2) . .
C28 C29 C36 C30 178.65(16) . .
C28 C29 C36 C40 -0.9(2) . .
C28 C35 C39 C38 179.99(13) . .
C28 C35 C39 C40 -0.6(2) . .
C29 C28 C35 N4 -178.75(16) . .
C29 C28 C35 C39 1.0(2) . .
C29 C36 C40 C37 -179.77(13) . .
C29 C36 C40 C39 1.3(2) . .
C30 C31 C32 C37 0.6(3) . .
C30 C36 C40 C37 0.6(2) . .
C30 C36 C40 C39 -178.30(13) . .
C31 C30 C36 C29 -179.45(16) . .
C31 C30 C36 C40 0.1(2) . .
C31 C32 C37 C33 179.06(17) . .
C31 C32 C37 C40 0.1(2) . .
C32 C37 C40 C36 -0.8(2) . .
C32 C37 C40 C39 178.18(13) . .
C33 C34 C38 N3 179.65(15) . .
C33 C34 C38 C39 0.0(2) . .
C33 C37 C40 C36 -179.72(13) . .
C33 C37 C40 C39 -0.8(2) . .
C34 C33 C37 C32 -177.59(16) . .
C34 C33 C37 C40 1.3(2) . .
C34 C38 C39 C35 179.93(13) . .
C34 C38 C39 C40 0.6(2) . .
C35 N4 C27 N3 0.8(3) . .
C35 C28 C29 C36 -0.3(3) . .
C35 C39 C40 C36 -0.53(19) . .
C35 C39 C40 C37 -179.48(13) . .
C36 C30 C31 C32 -0.7(3) . .
C37 C33 C34 C38 -0.9(2) . .
C38 N3 C27 N4 -0.8(3) . .
C38 C39 C40 C36 178.83(12) . .
C38 C39 C40 C37 -0.12(19) . .
